data_7245265
loop_
_publ_author_name
'Ahsan, Mollah Rohan'
'Mukherjee, Arijit'

_publ_section_title
;
 Ternary and quaternary cocrystals of 2,7-dihydroxynaphthalene: systematic
 design with a large synthon module
;
_journal_name_full CrystEngComm
_journal_paper_doi 10.1039/D2CE00735E
_journal_year 2022
_chemical_formula_moiety 'C14 H10, C10 H8 O2, C8 H12 N2'
_chemical_formula_sum 'C32 H30 N2 O2'
_chemical_formula_weight 474.58
_space_group_crystal_system monoclinic
_space_group_IT_number 14
_space_group_name_Hall '-P 2yn'
_space_group_name_H-M_alt 'P 1 21/n 1'
_atom_sites_solution_hydrogens mixed
_atom_sites_solution_primary dual
_audit_creation_date 2022-06-28
_audit_creation_method
;
Olex2 1.5
(compiled 2022.04.07 svn.rca3783a0 for OlexSys, GUI svn.r6498)
;
_audit_update_record
;
2022-07-08 deposited with the CCDC.	2022-07-19 downloaded from the CCDC.
;
_cell_angle_alpha 90
_cell_angle_beta 100.815(2)
_cell_angle_gamma 90
_cell_formula_units_Z 4
_cell_length_a 14.2245(2)
_cell_length_b 8.7296(2)
_cell_length_c 20.7083(4)
_cell_measurement_reflns_used 5655
_cell_measurement_temperature 123
_cell_measurement_theta_max 79.3350
_cell_measurement_theta_min 4.3240
_cell_volume 2525.76(9)
_computing_cell_refinement 'CrysAlisPro 1.171.39.20a (Rigaku OD, 2015)'
_computing_data_collection 'CrysAlisPro 1.171.39.20a (Rigaku OD, 2015)'
_computing_data_reduction 'CrysAlisPro 1.171.39.20a (Rigaku OD, 2015)'
_computing_molecular_graphics 'Olex2 1.5 (Dolomanov et al., 2009)'
_computing_publication_material 'Olex2 1.5 (Dolomanov et al., 2009)'
_computing_structure_refinement 'SHELXL 2018/3 (Sheldrick, 2015)'
_computing_structure_solution 'SHELXT 2018/2 (Sheldrick, 2018)'
_diffrn_ambient_temperature 123.00
_diffrn_detector 'CCD plate'
_diffrn_measured_fraction_theta_full 0.998
_diffrn_measured_fraction_theta_max 0.969
_diffrn_measurement_details
;
List of Runs (angles in degrees, time in seconds):

  # Type    Start    End  Width  t~exp~   \w     \q     \k     \f   Frames
#--------------------------------------------------------------------------
  1  \w    -71.00 -21.00   0.50    7.00    --    0.00 -82.00 -60.00  100
  2  \w      6.00  85.00   0.50    7.00    --    0.00  37.00  90.00  158
  3  \w    -81.00  26.00   0.50    7.00    --    0.00 -77.00   0.00  214
  4  \w     88.00 125.00   0.50   31.00    --  107.20 -82.00 -90.00   74
  5  \w     32.00 140.00   0.50   31.00    --  107.20 -82.00-150.00  216
  6  \w    104.00 130.00   0.50   31.00    --  107.20 -61.00 -60.00   52
  7  \w     19.00 132.00   0.50   31.00    --  107.20 -61.00  60.00  226
  8  \w     57.00 127.00   0.50   31.00    --  107.20 -30.00 120.00  140
  9  \w     26.00 112.00   0.50   31.00    --  107.20 -82.00-120.00  172
 10  \w     34.00 114.00   0.50   31.00    --  107.20 -82.00 -30.00  160
 11  \w     88.00 114.00   0.50   31.00    --  107.20  30.00-180.00   52
 12  \w     89.00 169.00   0.50   31.00    --  107.20  45.00  30.00  160
 13  \w     59.00  84.00   0.50   31.00    --  107.20 -82.00 -90.00   50
 14  \w     18.00 126.00   0.50   31.00    --  107.20 -15.00  60.00  216
;
_diffrn_measurement_device 'four-circle diffractometer'
_diffrn_measurement_device_type 'XtaLAB Pro: Kappa dual home/near'
_diffrn_measurement_method '\w scans'
_diffrn_orient_matrix_type 'CrysAlisPro convention (1999,Acta A55,543-557)'
_diffrn_orient_matrix_UB_11 -0.0045511000
_diffrn_orient_matrix_UB_12 -0.1431806000
_diffrn_orient_matrix_UB_13 -0.0439668000
_diffrn_orient_matrix_UB_21 -0.0135807000
_diffrn_orient_matrix_UB_22 0.1028625000
_diffrn_orient_matrix_UB_23 -0.0615002000
_diffrn_orient_matrix_UB_31 0.1093384000
_diffrn_orient_matrix_UB_32 0.0067184000
_diffrn_orient_matrix_UB_33 0.0048967000
_diffrn_radiation_monochromator graphite
_diffrn_radiation_probe x-ray
_diffrn_radiation_type 'Cu K\a'
_diffrn_radiation_wavelength 1.54184
_diffrn_reflns_av_R_equivalents 0.0398
_diffrn_reflns_av_unetI/netI 0.0453
_diffrn_reflns_Laue_measured_fraction_full 0.998
_diffrn_reflns_Laue_measured_fraction_max 0.969
_diffrn_reflns_limit_h_max 17
_diffrn_reflns_limit_h_min -13
_diffrn_reflns_limit_k_max 11
_diffrn_reflns_limit_k_min -10
_diffrn_reflns_limit_l_max 26
_diffrn_reflns_limit_l_min -26
_diffrn_reflns_number 17837
_diffrn_reflns_point_group_measured_fraction_full 0.998
_diffrn_reflns_point_group_measured_fraction_max 0.969
_diffrn_reflns_theta_full 67.684
_diffrn_reflns_theta_max 80.041
_diffrn_reflns_theta_min 4.161
_diffrn_source 'fine-focus sealed X-ray tube'
_diffrn_source_type 'Enhance (Cu) X-ray Source'
_exptl_absorpt_coefficient_mu 0.610
_exptl_absorpt_correction_T_max 1.00000
_exptl_absorpt_correction_T_min 0.58272
_exptl_absorpt_correction_type multi-scan
_exptl_absorpt_process_details
;
CrysAlisPro 1.171.39.20a (Rigaku Oxford Diffraction, 2015)
Empirical absorption correction using spherical harmonics,
 implemented in SCALE3 ABSPACK scaling algorithm.
;
_exptl_crystal_colour colourless
_exptl_crystal_colour_primary colourless
_exptl_crystal_density_diffrn 1.248
_exptl_crystal_description block
_exptl_crystal_F_000 1008
_exptl_crystal_preparation SDG
_exptl_crystal_recrystallization_method 'SLOW EVAPORATION'
_exptl_crystal_size_max 0.1
_exptl_crystal_size_mid 0.1
_exptl_crystal_size_min 0.1
_refine_diff_density_max 0.889
_refine_diff_density_min -0.318
_refine_diff_density_rms 0.051
_refine_ls_extinction_method none
_refine_ls_goodness_of_fit_ref 1.055
_refine_ls_hydrogen_treatment mixed
_refine_ls_matrix_type full
_refine_ls_number_parameters 437
_refine_ls_number_reflns 5348
_refine_ls_number_restraints 0
_refine_ls_restrained_S_all 1.055
_refine_ls_R_factor_all 0.0724
_refine_ls_R_factor_gt 0.0578
_refine_ls_shift/su_max 0.001
_refine_ls_shift/su_mean 0.000
_refine_ls_structure_factor_coef Fsqd
_refine_ls_weighting_details 'w=1/[\s^2^(Fo^2^)+(0.0788P)^2^+1.3433P] where P=(Fo^2^+2Fc^2^)/3'
_refine_ls_weighting_scheme calc
_refine_ls_wR_factor_gt 0.1563
_refine_ls_wR_factor_ref 0.1678
_reflns_Friedel_coverage 0.000
_reflns_number_gt 4222
_reflns_number_total 5348
_reflns_threshold_expression 'I > 2\s(I)'
_cod_data_source_file d2ce00735e2.cif
_cod_data_source_block exp_1039_am-r-60acn
_cod_database_code 7245265
_shelx_shelxl_version_number 2018/3
_shelx_space_group_comment
;
The symmetry employed for this shelxl refinement is uniquely defined
by the following loop, which should always be used as a source of
symmetry information in preference to the above space-group names.
They are only intended as comments.
;
_shelx_estimated_absorpt_t_max 0.942
_shelx_estimated_absorpt_t_min 0.888
_olex2_refinement_description
;
1. Fixed Uiso
 At 1.2 times of:
  All C(H) groups
2.a Aromatic/amide H refined with riding coordinates:
 C30(H30), C35(H35)
;
_olex2_exptl_crystal_mounting_method 'FIBRE LOOP'
_olex2_submission_special_instructions 'No special instructions were received'
_oxdiff_exptl_absorpt_empirical_details
;
Empirical correction (ABSPACK) includes:
- Absorption correction using spherical harmonics
- Frame scaling
;
_oxdiff_exptl_absorpt_empirical_full_max 3.164
_oxdiff_exptl_absorpt_empirical_full_min 0.629

loop_
_space_group_symop_operation_xyz
'x, y, z'
'-x+1/2, y+1/2, -z+1/2'
'-x, -y, -z'
'x-1/2, -y-1/2, z-1/2'

loop_
_atom_site_label
_atom_site_type_symbol
_atom_site_fract_x
_atom_site_fract_y
_atom_site_fract_z
_atom_site_U_iso_or_equiv
_atom_site_adp_type
_atom_site_occupancy
_atom_site_site_symmetry_order
_atom_site_calc_flag
_atom_site_refinement_flags_posn
_atom_site_refinement_flags_adp
_atom_site_refinement_flags_occupancy
_atom_site_disorder_assembly
_atom_site_disorder_group
O1 O 1.02560(10) 0.86099(17) 0.63084(8) 0.0380(3) Uani 1 1 d . . . . .
O2 O 0.51624(9) 0.83752(16) 0.64385(7) 0.0338(3) Uani 1 1 d . . . . .
N3 N 0.99547(11) 0.61657(18) 0.54394(9) 0.0328(4) Uani 1 1 d . . . . .
N4 N 0.50480(10) 0.60880(17) 0.54864(7) 0.0268(3) Uani 1 1 d . . . . .
C5 C 0.94458(14) 0.9135(2) 0.64971(9) 0.0308(4) Uani 1 1 d . . . . .
C6 C 0.95533(14) 1.0459(2) 0.68952(9) 0.0325(4) Uani 1 1 d . . . . .
C7 C 0.87793(14) 1.1060(2) 0.71082(9) 0.0316(4) Uani 1 1 d . . . . .
C8 C 0.78626(14) 1.0376(2) 0.69401(9) 0.0284(4) Uani 1 1 d . . . . .
C9 C 0.70547(14) 1.0942(2) 0.71771(9) 0.0326(4) Uani 1 1 d . . . . .
C10 C 0.61811(14) 1.0259(2) 0.70099(9) 0.0315(4) Uani 1 1 d . . . . .
C11 C 0.60613(13) 0.8970(2) 0.65863(9) 0.0278(4) Uani 1 1 d . . . . .
C12 C 0.68293(13) 0.8390(2) 0.63520(9) 0.0280(4) Uani 1 1 d . . . . .
C13 C 0.77490(13) 0.9063(2) 0.65272(8) 0.0265(4) Uani 1 1 d . . . . .
C14 C 0.85652(14) 0.8455(2) 0.63138(9) 0.0301(4) Uani 1 1 d . . . . .
C15 C 0.94545(16) 0.8024(2) 0.45731(13) 0.0405(5) Uani 1 1 d . . . . .
C16 C 0.97431(13) 0.6436(2) 0.47903(11) 0.0326(4) Uani 1 1 d . . . . .
C17 C 1.02069(13) 0.4749(2) 0.56544(10) 0.0327(4) Uani 1 1 d . . . . .
C18 C 1.04137(18) 0.4495(3) 0.63837(12) 0.0435(5) Uani 1 1 d . . . . .
C19 C 0.44939(15) 0.8111(2) 0.47051(11) 0.0339(4) Uani 1 1 d . . . . .
C20 C 0.47552(12) 0.6478(2) 0.48529(9) 0.0266(4) Uani 1 1 d . . . . .
C21 C 0.52921(12) 0.4634(2) 0.56404(9) 0.0269(4) Uani 1 1 d . . . . .
C22 C 0.56141(16) 0.4256(3) 0.63514(10) 0.0356(4) Uani 1 1 d . . . . .
C23 C 0.29781(14) 0.4066(3) 0.59636(12) 0.0424(5) Uani 1 1 d . . . . .
C24 C 0.31503(15) 0.2614(3) 0.57442(13) 0.0497(6) Uani 1 1 d . . . . .
C25 C 0.34582(17) 0.1426(3) 0.61772(17) 0.0590(7) Uani 1 1 d . . . . .
C26 C 0.35932(17) 0.1696(4) 0.68630(16) 0.0591(8) Uani 1 1 d . . . . .
C27 C 0.34335(16) 0.3135(4) 0.70791(14) 0.0553(7) Uani 1 1 d . . . . .
C28 C 0.31263(15) 0.4335(3) 0.66359(12) 0.0473(6) Uani 1 1 d . . . . .
C29 C 0.29623(17) 0.5846(4) 0.68852(13) 0.0555(7) Uani 1 1 d . . . . .
C30 C 0.26487(17) 0.6997(3) 0.64694(14) 0.0538(6) Uani 1 1 d . . . . .
H30 H 0.253697 0.797773 0.663862 0.065 Uiso 1 1 calc R U . . .
C31 C 0.24817(14) 0.6756(3) 0.57743(11) 0.0415(5) Uani 1 1 d . . . . .
C32 C 0.21348(17) 0.8021(3) 0.53467(17) 0.0569(7) Uani 1 1 d . . . . .
C33 C 0.19717(16) 0.7804(3) 0.46644(15) 0.0545(7) Uani 1 1 d . . . . .
C34 C 0.21399(16) 0.6368(3) 0.44287(14) 0.0518(6) Uani 1 1 d . . . . .
C35 C 0.24645(15) 0.5181(3) 0.48365(12) 0.0483(6) Uani 1 1 d . . . . .
H35 H 0.257295 0.421496 0.465211 0.058 Uiso 1 1 calc R U . . .
C36 C 0.26387(14) 0.5345(3) 0.55066(12) 0.0414(5) Uani 1 1 d . . . . .
H9 H 0.7155(16) 1.188(3) 0.7457(12) 0.041(6) Uiso 1 1 d . . . . .
H14 H 0.8476(16) 0.757(3) 0.6033(12) 0.040(6) Uiso 1 1 d . . . . .
H10 H 0.5626(16) 1.060(3) 0.7171(11) 0.038(6) Uiso 1 1 d . . . . .
H24 H 0.302(2) 0.252(3) 0.5223(14) 0.060(8) Uiso 1 1 d . . . . .
H12 H 0.6774(17) 0.748(3) 0.6059(12) 0.043(6) Uiso 1 1 d . . . . .
H7 H 0.8871(18) 1.201(3) 0.7357(12) 0.047(7) Uiso 1 1 d . . . . .
H6 H 1.0185(17) 1.092(3) 0.7026(12) 0.043(6) Uiso 1 1 d . . . . .
H25 H 0.358(2) 0.039(4) 0.6015(15) 0.066(9) Uiso 1 1 d . . . . .
H15A H 0.994(2) 0.848(3) 0.4332(14) 0.058(8) Uiso 1 1 d . . . . .
H19A H 0.4939(19) 0.863(3) 0.4456(13) 0.053(7) Uiso 1 1 d . . . . .
H22A H 0.523(2) 0.343(4) 0.6501(15) 0.070(9) Uiso 1 1 d . . . . .
H32 H 0.203(2) 0.887(4) 0.5549(16) 0.074(10) Uiso 1 1 d . . . . .
H19B H 0.388(2) 0.826(4) 0.4415(16) 0.077(10) Uiso 1 1 d . . . . .
H18A H 0.992(2) 0.375(3) 0.6530(14) 0.062(8) Uiso 1 1 d . . . . .
H15B H 0.882(2) 0.810(3) 0.4289(14) 0.060(8) Uiso 1 1 d . . . . .
H22B H 0.631(2) 0.384(4) 0.6454(15) 0.075(9) Uiso 1 1 d . . . . .
H29 H 0.309(2) 0.599(4) 0.7427(16) 0.074(9) Uiso 1 1 d . . . . .
H18B H 1.107(2) 0.404(4) 0.6533(15) 0.069(9) Uiso 1 1 d . . . . .
H22C H 0.555(2) 0.517(4) 0.6633(16) 0.080(10) Uiso 1 1 d . . . . .
H15C H 0.945(2) 0.867(4) 0.4951(16) 0.071(9) Uiso 1 1 d . . . . .
H27 H 0.353(2) 0.330(4) 0.7557(17) 0.079(10) Uiso 1 1 d . . . . .
H18C H 1.042(2) 0.550(4) 0.6639(17) 0.084(10) Uiso 1 1 d . . . . .
H19C H 0.445(2) 0.866(3) 0.5103(15) 0.064(8) Uiso 1 1 d . . . . .
H26 H 0.380(2) 0.087(4) 0.7128(17) 0.081(10) Uiso 1 1 d . . . . .
H1 H 1.009(2) 0.782(4) 0.6029(15) 0.066(9) Uiso 1 1 d . . . . .
H2 H 0.512(3) 0.750(4) 0.6113(17) 0.090(11) Uiso 1 1 d . . . . .
H33 H 0.174(3) 0.880(5) 0.441(2) 0.104(12) Uiso 1 1 d . . . . .
H34 H 0.200(3) 0.625(4) 0.392(2) 0.101(12) Uiso 1 1 d . . . . .

loop_
_atom_site_aniso_label
_atom_site_aniso_U_11
_atom_site_aniso_U_22
_atom_site_aniso_U_33
_atom_site_aniso_U_23
_atom_site_aniso_U_13
_atom_site_aniso_U_12
O1 0.0344(7) 0.0325(8) 0.0478(9) -0.0106(7) 0.0098(6) -0.0041(6)
O2 0.0339(7) 0.0297(7) 0.0379(8) -0.0050(6) 0.0072(5) -0.0007(5)
N3 0.0281(8) 0.0272(8) 0.0458(10) -0.0064(7) 0.0139(6) -0.0050(6)
N4 0.0268(7) 0.0235(7) 0.0301(8) -0.0024(6) 0.0055(6) -0.0043(6)
C5 0.0355(9) 0.0264(9) 0.0306(9) -0.0010(8) 0.0064(7) -0.0013(7)
C6 0.0383(10) 0.0278(10) 0.0296(9) -0.0017(8) 0.0013(7) -0.0048(8)
C7 0.0442(11) 0.0250(9) 0.0231(9) -0.0034(7) 0.0000(7) -0.0021(8)
C8 0.0412(10) 0.0215(8) 0.0216(8) -0.0011(7) 0.0036(7) 0.0008(7)
C9 0.0439(11) 0.0268(10) 0.0260(9) -0.0047(8) 0.0033(7) 0.0042(8)
C10 0.0398(10) 0.0281(9) 0.0265(9) -0.0031(7) 0.0063(7) 0.0057(8)
C11 0.0349(9) 0.0241(9) 0.0236(8) 0.0021(7) 0.0033(7) 0.0006(7)
C12 0.0373(10) 0.0214(9) 0.0252(9) -0.0020(7) 0.0057(7) -0.0002(7)
C13 0.0373(9) 0.0203(8) 0.0213(8) 0.0013(7) 0.0043(7) -0.0007(7)
C14 0.0386(10) 0.0227(9) 0.0292(9) -0.0054(7) 0.0065(7) -0.0027(7)
C15 0.0381(11) 0.0294(10) 0.0552(14) -0.0022(10) 0.0119(10) -0.0014(8)
C16 0.0255(9) 0.0276(9) 0.0471(11) -0.0042(8) 0.0130(7) -0.0052(7)
C17 0.0276(9) 0.0299(10) 0.0426(11) -0.0038(8) 0.0119(7) -0.0049(7)
C18 0.0474(12) 0.0384(12) 0.0452(13) -0.0029(10) 0.0097(10) -0.0047(10)
C19 0.0392(11) 0.0252(9) 0.0376(11) -0.0006(8) 0.0080(8) -0.0005(8)
C20 0.0262(8) 0.0248(8) 0.0292(9) -0.0004(7) 0.0063(6) -0.0044(7)
C21 0.0270(8) 0.0253(9) 0.0283(9) 0.0006(7) 0.0049(6) -0.0029(7)
C22 0.0452(11) 0.0311(10) 0.0290(10) 0.0012(8) 0.0030(8) -0.0018(9)
C23 0.0230(9) 0.0528(13) 0.0519(13) 0.0037(11) 0.0081(8) -0.0018(8)
C24 0.0296(10) 0.0665(17) 0.0527(14) 0.0008(13) 0.0068(9) -0.0079(10)
C25 0.0327(12) 0.0542(16) 0.092(2) -0.0030(15) 0.0159(12) -0.0041(10)
C26 0.0334(12) 0.0695(19) 0.0746(19) 0.0337(16) 0.0101(11) 0.0030(11)
C27 0.0341(11) 0.082(2) 0.0504(15) 0.0140(14) 0.0104(10) -0.0048(12)
C28 0.0285(10) 0.0599(15) 0.0555(14) 0.0050(12) 0.0128(9) -0.0016(9)
C29 0.0409(12) 0.080(2) 0.0474(14) -0.0139(14) 0.0132(10) -0.0041(12)
C30 0.0429(12) 0.0589(16) 0.0621(16) -0.0161(13) 0.0161(11) -0.0008(11)
C31 0.0252(9) 0.0532(13) 0.0471(12) -0.0054(10) 0.0095(8) -0.0065(9)
C32 0.0317(11) 0.0453(14) 0.097(2) -0.0045(15) 0.0205(12) -0.0033(10)
C33 0.0312(11) 0.0613(17) 0.0698(18) 0.0237(14) 0.0059(10) -0.0023(10)
C34 0.0328(11) 0.0695(18) 0.0512(14) 0.0046(13) 0.0030(9) -0.0087(11)
C35 0.0317(10) 0.0564(15) 0.0552(14) 0.0020(12) 0.0040(9) -0.0067(10)
C36 0.0248(9) 0.0444(12) 0.0560(14) -0.0040(10) 0.0102(8) -0.0049(8)

loop_
_atom_type_symbol
_atom_type_description
_atom_type_scat_dispersion_real
_atom_type_scat_dispersion_imag
_atom_type_scat_source
C C 0.0181 0.0091 'International Tables Vol C Tables 4.2.6.8 and 6.1.1.4'
H H 0.0000 0.0000 'International Tables Vol C Tables 4.2.6.8 and 6.1.1.4'
N N 0.0311 0.0180 'International Tables Vol C Tables 4.2.6.8 and 6.1.1.4'
O O 0.0492 0.0322 'International Tables Vol C Tables 4.2.6.8 and 6.1.1.4'

loop_
_geom_angle_atom_site_label_1
_geom_angle_atom_site_label_2
_geom_angle_atom_site_label_3
_geom_angle
_geom_angle_site_symmetry_1
_geom_angle_site_symmetry_3
_geom_angle_publ_flag
C5 O1 H1 107.6(19) . . ?
C11 O2 H2 112(2) . . ?
C17 N3 C16 119.38(17) . . ?
C21 N4 C20 119.47(16) . . ?
O1 C5 C6 115.97(17) . . ?
O1 C5 C14 123.45(17) . . ?
C14 C5 C6 120.58(18) . . ?
C5 C6 H6 119.8(15) . . ?
C7 C6 C5 119.84(18) . . ?
C7 C6 H6 120.4(15) . . ?
C6 C7 C8 121.30(18) . . ?
C6 C7 H7 117.6(15) . . ?
C8 C7 H7 121.0(15) . . ?
C7 C8 C9 122.36(17) . . ?
C7 C8 C13 118.91(17) . . ?
C9 C8 C13 118.73(17) . . ?
C8 C9 H9 116.7(13) . . ?
C10 C9 C8 121.20(18) . . ?
C10 C9 H9 122.1(13) . . ?
C9 C10 C11 120.17(18) . . ?
C9 C10 H10 123.0(14) . . ?
C11 C10 H10 116.9(14) . . ?
O2 C11 C10 116.18(16) . . ?
O2 C11 C12 123.78(17) . . ?
C12 C11 C10 120.04(17) . . ?
C11 C12 C13 120.92(17) . . ?
C11 C12 H12 122.2(14) . . ?
C13 C12 H12 116.8(14) . . ?
C12 C13 C8 118.91(17) . . ?
C12 C13 C14 122.31(17) . . ?
C14 C13 C8 118.77(17) . . ?
C5 C14 C13 120.58(17) . . ?
C5 C14 H14 121.7(14) . . ?
C13 C14 H14 117.7(14) . . ?
C16 C15 H15A 109.9(16) . . ?
C16 C15 H15B 114.3(17) . . ?
C16 C15 H15C 110.1(19) . . ?
H15A C15 H15B 108(2) . . ?
H15A C15 H15C 106(2) . . ?
H15B C15 H15C 108(2) . . ?
N3 C16 C15 117.57(18) . . ?
N3 C16 C17 120.07(18) . 3_766 ?
C17 C16 C15 122.4(2) 3_766 . ?
N3 C17 C16 120.55(19) . 3_766 ?
N3 C17 C18 117.42(19) . . ?
C16 C17 C18 122.02(19) 3_766 . ?
C17 C18 H18A 111.7(16) . . ?
C17 C18 H18B 111.4(17) . . ?
C17 C18 H18C 112.0(19) . . ?
H18A C18 H18B 107(2) . . ?
H18A C18 H18C 109(2) . . ?
H18B C18 H18C 105(3) . . ?
C20 C19 H19A 112.6(16) . . ?
C20 C19 H19B 115(2) . . ?
C20 C19 H19C 110.5(18) . . ?
H19A C19 H19B 102(2) . . ?
H19A C19 H19C 111(2) . . ?
H19B C19 H19C 106(3) . . ?
N4 C20 C19 117.56(17) . . ?
N4 C20 C21 119.99(17) . 3_666 ?
C21 C20 C19 122.45(17) 3_666 . ?
N4 C21 C20 120.55(17) . 3_666 ?
N4 C21 C22 117.51(17) . . ?
C20 C21 C22 121.94(17) 3_666 . ?
C21 C22 H22A 112.6(18) . . ?
C21 C22 H22B 112.6(18) . . ?
C21 C22 H22C 110.6(19) . . ?
H22A C22 H22B 104(2) . . ?
H22A C22 H22C 106(3) . . ?
H22B C22 H22C 110(3) . . ?
C24 C23 C28 118.8(2) . . ?
C24 C23 C36 122.4(2) . . ?
C28 C23 C36 118.8(2) . . ?
C23 C24 C25 121.8(3) . . ?
C23 C24 H24 113.5(16) . . ?
C25 C24 H24 124.7(16) . . ?
C24 C25 C26 119.4(3) . . ?
C24 C25 H25 121.2(18) . . ?
C26 C25 H25 119.5(18) . . ?
C25 C26 H26 116(2) . . ?
C27 C26 C25 118.8(3) . . ?
C27 C26 H26 125(2) . . ?
C26 C27 C28 121.4(3) . . ?
C26 C27 H27 118(2) . . ?
C28 C27 H27 121(2) . . ?
C23 C28 C27 119.9(3) . . ?
C23 C28 C29 120.4(2) . . ?
C27 C28 C29 119.7(3) . . ?
C28 C29 H29 117.3(17) . . ?
C30 C29 C28 120.5(2) . . ?
C30 C29 H29 122.2(17) . . ?
C29 C30 H30 119.7 . . ?
C29 C30 C31 120.5(2) . . ?
C31 C30 H30 119.7 . . ?
C30 C31 C32 118.6(2) . . ?
C36 C31 C30 121.6(2) . . ?
C36 C31 C32 119.8(2) . . ?
C31 C32 H32 115(2) . . ?
C33 C32 C31 119.2(3) . . ?
C33 C32 H32 126(2) . . ?
C32 C33 H33 112(2) . . ?
C34 C33 C32 118.2(3) . . ?
C34 C33 H33 129(2) . . ?
C33 C34 H34 116(2) . . ?
C35 C34 C33 122.2(3) . . ?
C35 C34 H34 122(2) . . ?
C34 C35 H35 119.2 . . ?
C34 C35 C36 121.6(3) . . ?
C36 C35 H35 119.2 . . ?
C31 C36 C23 118.1(2) . . ?
C35 C36 C23 122.8(2) . . ?
C35 C36 C31 119.1(2) . . ?

loop_
_geom_bond_atom_site_label_1
_geom_bond_atom_site_label_2
_geom_bond_distance
_geom_bond_site_symmetry_2
_geom_bond_publ_flag
O1 C5 1.364(2) . ?
O1 H1 0.91(3) . ?
O2 C11 1.361(2) . ?
O2 H2 1.01(4) . ?
N3 C16 1.342(3) . ?
N3 C17 1.340(3) . ?
N4 C20 1.344(2) . ?
N4 C21 1.339(2) . ?
C5 C6 1.411(3) . ?
C5 C14 1.374(3) . ?
C6 C7 1.365(3) . ?
C6 H6 0.98(2) . ?
C7 C8 1.417(3) . ?
C7 H7 0.98(3) . ?
C8 C9 1.420(3) . ?
C8 C13 1.421(2) . ?
C9 C10 1.363(3) . ?
C9 H9 1.00(2) . ?
C10 C11 1.417(3) . ?
C10 H10 0.96(2) . ?
C11 C12 1.373(3) . ?
C12 C13 1.418(3) . ?
C12 H12 1.00(3) . ?
C13 C14 1.420(3) . ?
C14 H14 0.96(3) . ?
C15 C16 1.491(3) . ?
C15 H15A 1.01(3) . ?
C15 H15B 0.98(3) . ?
C15 H15C 0.97(3) . ?
C16 C17 1.396(3) 3_766 ?
C17 C18 1.500(3) . ?
C18 H18A 1.04(3) . ?
C18 H18B 1.00(3) . ?
C18 H18C 1.02(4) . ?
C19 C20 1.491(3) . ?
C19 H19A 1.00(3) . ?
C19 H19B 0.97(3) . ?
C19 H19C 0.96(3) . ?
C20 C21 1.402(3) 3_666 ?
C21 C22 1.495(3) . ?
C22 H22A 0.98(3) . ?
C22 H22B 1.03(3) . ?
C22 H22C 1.00(4) . ?
C23 C24 1.384(4) . ?
C23 C28 1.388(3) . ?
C23 C36 1.484(3) . ?
C24 C25 1.388(4) . ?
C24 H24 1.06(3) . ?
C25 C26 1.417(4) . ?
C25 H25 0.99(3) . ?
C26 C27 1.367(4) . ?
C26 H26 0.92(4) . ?
C27 C28 1.407(4) . ?
C27 H27 0.98(3) . ?
C28 C29 1.452(4) . ?
C29 C30 1.343(4) . ?
C29 H29 1.11(3) . ?
C30 H30 0.9500 . ?
C30 C31 1.430(3) . ?
C31 C32 1.443(4) . ?
C31 C36 1.386(3) . ?
C32 C33 1.401(4) . ?
C32 H32 0.88(3) . ?
C33 C34 1.382(4) . ?
C33 H33 1.04(4) . ?
C34 C35 1.361(4) . ?
C34 H34 1.05(4) . ?
C35 H35 0.9500 . ?
C35 C36 1.371(3) . ?

loop_
_geom_hbond_atom_site_label_D
_geom_hbond_atom_site_label_H
_geom_hbond_atom_site_label_A
_geom_hbond_distance_DH
_geom_hbond_distance_HA
_geom_hbond_distance_DA
_geom_hbond_angle_DHA
_geom_hbond_site_symmetry_A
_geom_hbond_publ_flag
O1 H1 N3 0.91(3) 1.88(3) 2.772(2) 170(3) . yes
O2 H2 N4 1.01(4) 1.78(4) 2.789(2) 175(3) . yes

loop_
_geom_torsion_atom_site_label_1
_geom_torsion_atom_site_label_2
_geom_torsion_atom_site_label_3
_geom_torsion_atom_site_label_4
_geom_torsion
_geom_torsion_site_symmetry_1
_geom_torsion_site_symmetry_2
_geom_torsion_site_symmetry_3
_geom_torsion_site_symmetry_4
_geom_torsion_publ_flag
O1 C5 C6 C7 -179.78(18) . . . . ?
O1 C5 C14 C13 -179.91(17) . . . . ?
O2 C11 C12 C13 -179.79(16) . . . . ?
C5 C6 C7 C8 0.3(3) . . . . ?
C6 C5 C14 C13 -0.6(3) . . . . ?
C6 C7 C8 C9 177.41(18) . . . . ?
C6 C7 C8 C13 -1.7(3) . . . . ?
C7 C8 C9 C10 -179.74(18) . . . . ?
C7 C8 C13 C12 -179.18(16) . . . . ?
C7 C8 C13 C14 1.9(3) . . . . ?
C8 C9 C10 C11 -0.8(3) . . . . ?
C8 C13 C14 C5 -0.8(3) . . . . ?
C9 C8 C13 C12 1.7(3) . . . . ?
C9 C8 C13 C14 -177.24(17) . . . . ?
C9 C10 C11 O2 -179.11(17) . . . . ?
C9 C10 C11 C12 1.1(3) . . . . ?
C10 C11 C12 C13 0.0(3) . . . . ?
C11 C12 C13 C8 -1.4(3) . . . . ?
C11 C12 C13 C14 177.52(18) . . . . ?
C12 C13 C14 C5 -179.65(18) . . . . ?
C13 C8 C9 C10 -0.7(3) . . . . ?
C14 C5 C6 C7 0.9(3) . . . . ?
C16 N3 C17 C16 0.5(3) . . . 3_766 ?
C16 N3 C17 C18 -178.56(17) . . . . ?
C17 N3 C16 C15 179.26(17) . . . . ?
C17 N3 C16 C17 -0.5(3) . . . 3_766 ?
C20 N4 C21 C20 0.1(3) . . . 3_666 ?
C20 N4 C21 C22 179.94(16) . . . . ?
C21 N4 C20 C19 -179.81(16) . . . . ?
C21 N4 C20 C21 0.0(3) . . . 3_666 ?
C23 C24 C25 C26 0.5(3) . . . . ?
C23 C28 C29 C30 1.2(3) . . . . ?
C24 C23 C28 C27 -0.8(3) . . . . ?
C24 C23 C28 C29 179.4(2) . . . . ?
C24 C23 C36 C31 179.65(19) . . . . ?
C24 C23 C36 C35 0.5(3) . . . . ?
C24 C25 C26 C27 -1.3(3) . . . . ?
C25 C26 C27 C28 1.0(4) . . . . ?
C26 C27 C28 C23 0.1(3) . . . . ?
C26 C27 C28 C29 179.8(2) . . . . ?
C27 C28 C29 C30 -178.5(2) . . . . ?
C28 C23 C24 C25 0.5(3) . . . . ?
C28 C23 C36 C31 -0.2(3) . . . . ?
C28 C23 C36 C35 -179.34(19) . . . . ?
C28 C29 C30 C31 -0.7(4) . . . . ?
C29 C30 C31 C32 179.3(2) . . . . ?
C29 C30 C31 C36 -0.2(3) . . . . ?
C30 C31 C32 C33 179.7(2) . . . . ?
C30 C31 C36 C23 0.7(3) . . . . ?
C30 C31 C36 C35 179.9(2) . . . . ?
C31 C32 C33 C34 0.8(3) . . . . ?
C32 C31 C36 C23 -178.87(18) . . . . ?
C32 C31 C36 C35 0.3(3) . . . . ?
C32 C33 C34 C35 -0.7(3) . . . . ?
C33 C34 C35 C36 0.3(3) . . . . ?
C34 C35 C36 C23 179.0(2) . . . . ?
C34 C35 C36 C31 -0.1(3) . . . . ?
C36 C23 C24 C25 -179.3(2) . . . . ?
C36 C23 C28 C27 179.01(19) . . . . ?
C36 C23 C28 C29 -0.7(3) . . . . ?
C36 C31 C32 C33 -0.7(3) . . . . ?
